data_7043046
loop_
_publ_author_name
'Ghadwal, Rajendra S.'
'Lamm, Jan-Hendrik'
'Rottschaefer, Dennis'
'Sch\"urmann, Christian J.'
'Demeshko, Serhiy'

_publ_section_title
;
 Facile Routes to Abnormal-NHC-Cobalt(II) Complexes
;
_journal_name_full 'Dalton Trans.'
_journal_paper_doi 10.1039/C7DT01778B
_journal_year 2017
_chemical_formula_moiety '2(C39 H55 B N2), C H2 Cl2'
_chemical_formula_sum 'C39.5 H55.92 B Cl N2'
_chemical_formula_weight 605.04
_space_group_crystal_system monoclinic
_space_group_IT_number 14
_space_group_name_Hall '-P 2ybc'
_space_group_name_H-M_alt 'P 1 21/c 1'
_symmetry_space_group_name_Hall '-P 2ybc'
_symmetry_space_group_name_H-M 'P 1 21/c 1'
_atom_sites_solution_hydrogens geom
_audit_creation_method SHELXL-2014/7
_audit_update_record
;
2016-09-07 deposited with the CCDC.
2017-05-19 downloaded from the CCDC.
;
_cell_angle_alpha 90
_cell_angle_beta 107.71(2)
_cell_angle_gamma 90
_cell_formula_units_Z 8
_cell_length_a 21.075(2)
_cell_length_b 17.000(2)
_cell_length_c 21.788(3)
_cell_measurement_reflns_used 9964
_cell_measurement_temperature 100(2)
_cell_measurement_theta_max 25.683
_cell_measurement_theta_min 2.2595
_cell_volume 7436.2(17)
_computing_cell_refinement 'SAINT V8.34A'
_computing_data_collection 'APEX2 v2012.2'
_computing_data_reduction 'SAINT V8.34A'
_computing_molecular_graphics 'XP Version 5.1'
_computing_publication_material 'XP Version 5.1'
_computing_structure_refinement 'SHELXL-2014/7 (Sheldrick, 2014)'
_computing_structure_solution 'SHELXT(G.M.Sheldrick,Acta Cryst.(2015)A71,3-8)'
_diffrn_ambient_temperature 100(2)
_diffrn_measured_fraction_theta_full 1.000
_diffrn_measured_fraction_theta_max 0.999
_diffrn_measurement_device_type 'Bruker Smart APEX II Ultra'
_diffrn_measurement_method 'omega scans'
_diffrn_radiation_type MoK\a
_diffrn_radiation_wavelength 0.71073
_diffrn_reflns_av_R_equivalents 0.0390
_diffrn_reflns_av_unetI/netI 0.0225
_diffrn_reflns_Laue_measured_fraction_full 1.000
_diffrn_reflns_Laue_measured_fraction_max 0.999
_diffrn_reflns_limit_h_max 25
_diffrn_reflns_limit_h_min -25
_diffrn_reflns_limit_k_max 20
_diffrn_reflns_limit_k_min -20
_diffrn_reflns_limit_l_max 26
_diffrn_reflns_limit_l_min -26
_diffrn_reflns_number 132794
_diffrn_reflns_point_group_measured_fraction_full 1.000
_diffrn_reflns_point_group_measured_fraction_max 0.999
_diffrn_reflns_theta_full 25.242
_diffrn_reflns_theta_max 25.729
_diffrn_reflns_theta_min 1.014
_diffrn_source 'BRUKER Rotating Anode'
_exptl_absorpt_coefficient_mu 0.130
_exptl_absorpt_correction_T_max 0.7453
_exptl_absorpt_correction_T_min 0.6857
_exptl_absorpt_correction_type multi-scan
_exptl_absorpt_process_details SADABS-2016/1
_exptl_crystal_colour colourless
_exptl_crystal_density_diffrn 1.081
_exptl_crystal_description block
_exptl_crystal_F_000 2631
_exptl_crystal_size_max 0.177
_exptl_crystal_size_mid 0.156
_exptl_crystal_size_min 0.070
_refine_diff_density_max 0.352
_refine_diff_density_min -0.222
_refine_diff_density_rms 0.034
_refine_ls_extinction_method none
_refine_ls_goodness_of_fit_ref 1.015
_refine_ls_hydrogen_treatment constr
_refine_ls_matrix_type full
_refine_ls_number_parameters 979
_refine_ls_number_reflns 14184
_refine_ls_number_restraints 673
_refine_ls_restrained_S_all 1.043
_refine_ls_R_factor_all 0.0598
_refine_ls_R_factor_gt 0.0421
_refine_ls_shift/su_max 0.005
_refine_ls_shift/su_mean 0.000
_refine_ls_structure_factor_coef Fsqd
_refine_ls_weighting_details 'w=1/[\s^2^(Fo^2^)+(0.0416P)^2^+3.3459P] where P=(Fo^2^+2Fc^2^)/3'
_refine_ls_weighting_scheme calc
_refine_ls_wR_factor_gt 0.0964
_refine_ls_wR_factor_ref 0.1068
_reflns_Friedel_coverage 0.000
_reflns_number_gt 11098
_reflns_number_total 14184
_reflns_threshold_expression 'I > 2\s(I)'
_cod_data_source_file c7dt01778b2.cif
_cod_data_source_block 3
_cod_original_formula_sum 'C39.50 H55.92 B Cl N2'
_cod_database_code 7043046
_shelx_shelxl_version_number 2014/7
_shelx_space_group_comment
;
The symmetry employed for this shelxl refinement is uniquely defined
by the following loop, which should always be used as a source of
symmetry information in preference to the above space-group names.
They are only intended as comments.
;
_shelx_estimated_absorpt_t_min 0.977
_shelx_estimated_absorpt_t_max 0.991

loop_
_space_group_symop_operation_xyz
'x, y, z'
'-x, y+1/2, -z+1/2'
'-x, -y, -z'
'x, -y-1/2, z-1/2'

loop_
_atom_site_label
_atom_site_type_symbol
_atom_site_fract_x
_atom_site_fract_y
_atom_site_fract_z
_atom_site_U_iso_or_equiv
_atom_site_adp_type
_atom_site_occupancy
_atom_site_site_symmetry_order
_atom_site_calc_flag
_atom_site_refinement_flags_posn
_atom_site_refinement_flags_adp
_atom_site_refinement_flags_occupancy
_atom_site_disorder_assembly
_atom_site_disorder_group
C1A C 0.1508(2) 0.7115(5) 0.34541(17) 0.0718(10) Uani 0.748(2) 1 d D U P A 1
H1AA H 0.1326 0.6631 0.3212 0.086 Uiso 0.748(2) 1 calc R U P A 1
H1AB H 0.1948 0.7222 0.3395 0.086 Uiso 0.748(2) 1 calc R U P A 1
Cl1A Cl 0.09702(7) 0.79054(10) 0.31476(9) 0.1255(7) Uani 0.748(2) 1 d D U P A 1
Cl2A Cl 0.16066(6) 0.69699(7) 0.42638(6) 0.0662(3) Uani 0.748(2) 1 d D U P A 1
C1B C 0.1506(13) 0.717(4) 0.3335(9) 0.085(3) Uani 0.114(2) 1 d D U P B 2
H1BA H 0.1745 0.6692 0.3268 0.102 Uiso 0.114(2) 1 calc R U P B 2
H1BB H 0.1813 0.7622 0.3377 0.102 Uiso 0.114(2) 1 calc R U P B 2
Cl1B Cl 0.0826(4) 0.7312(8) 0.2671(4) 0.101(3) Uani 0.114(2) 1 d D U P B 2
Cl2B Cl 0.1313(4) 0.7071(7) 0.4036(4) 0.103(3) Uani 0.114(2) 1 d D U P B 2
C1C C 0.0644(9) 0.631(2) 0.4197(11) 0.072(5) Uani 0.0653(14) 1 d D U P C 3
H1CA H 0.0525 0.5915 0.3846 0.087 Uiso 0.0653(14) 1 calc R U P C 3
H1CB H 0.0402 0.6802 0.4028 0.087 Uiso 0.0653(14) 1 calc R U P C 3
Cl1C Cl 0.0390(5) 0.5976(5) 0.4830(4) 0.072(3) Uani 0.0653(14) 1 d D U P C 3
Cl2C Cl 0.1486(5) 0.6485(9) 0.4413(5) 0.081(3) Uani 0.0653(14) 1 d D U P C 3
C1D C 0.073(3) 0.7790(15) 0.2820(13) 0.088(4) Uani 0.0727(15) 1 d D U P D 4
H1DA H 0.1028 0.8097 0.2631 0.106 Uiso 0.0727(15) 1 calc R U P D 4
H1DB H 0.0275 0.7844 0.2522 0.106 Uiso 0.0727(15) 1 calc R U P D 4
Cl1D Cl 0.0749(7) 0.8239(7) 0.3523(6) 0.109(4) Uani 0.0727(15) 1 d D U P D 4
Cl2D Cl 0.0956(6) 0.6813(8) 0.2812(7) 0.097(3) Uani 0.0727(15) 1 d D U P D 4
B1 B 0.35857(8) 0.60278(9) 0.82042(7) 0.0220(3) Uani 1 1 d D . . . .
C2 C 0.42349(7) 0.57091(8) 0.87855(7) 0.0246(3) Uani 1 1 d D . . . .
H2A H 0.4072 0.5393 0.9088 0.029 Uiso 1 1 calc R U . . .
H2B H 0.4496 0.5354 0.8595 0.029 Uiso 1 1 calc R U . . .
C3 C 0.47017(7) 0.63460(9) 0.91698(7) 0.0316(3) Uani 1 1 d D . . . .
H3A H 0.4872 0.6661 0.8878 0.047 Uiso 1 1 calc R U . . .
H3B H 0.5075 0.6098 0.9495 0.047 Uiso 1 1 calc R U . . .
H3C H 0.4457 0.6686 0.9383 0.047 Uiso 1 1 calc R U . . .
C4 C 0.31066(7) 0.52680(9) 0.78839(7) 0.0270(3) Uani 1 1 d D . . . .
H4A H 0.2973 0.5008 0.8232 0.032 Uiso 1 1 calc R U . . .
H4B H 0.2696 0.5477 0.7572 0.032 Uiso 1 1 calc R U . . .
C5 C 0.33852(8) 0.46357(9) 0.75408(8) 0.0345(4) Uani 1 1 d D . . . .
H5A H 0.3068 0.4198 0.7420 0.052 Uiso 1 1 calc R U . . .
H5B H 0.3810 0.4443 0.7829 0.052 Uiso 1 1 calc R U . . .
H5C H 0.3457 0.4859 0.7152 0.052 Uiso 1 1 calc R U . . .
C6 C 0.31567(7) 0.66633(9) 0.84842(7) 0.0256(3) Uani 1 1 d D . . . .
H6A H 0.3433 0.7138 0.8631 0.031 Uiso 1 1 calc R U . . .
H6B H 0.2759 0.6823 0.8129 0.031 Uiso 1 1 calc R U . . .
C7 C 0.29296(8) 0.63479(10) 0.90439(8) 0.0351(4) Uani 1 1 d D . . . .
H7A H 0.2684 0.6759 0.9191 0.053 Uiso 1 1 calc R U . . .
H7B H 0.3320 0.6193 0.9400 0.053 Uiso 1 1 calc R U . . .
H7C H 0.2640 0.5891 0.8898 0.053 Uiso 1 1 calc R U . . .
C8 C 0.39118(7) 0.64028(8) 0.76638(6) 0.0206(3) Uani 1 1 d D . . . .
N9 N 0.38003(5) 0.71235(6) 0.73252(5) 0.0195(2) Uani 1 1 d . . . . .
C10 C 0.33404(7) 0.77322(8) 0.73734(6) 0.0210(3) Uani 1 1 d . . . . .
C11 C 0.26610(7) 0.76173(9) 0.70533(7) 0.0247(3) Uani 1 1 d . . . . .
C12 C 0.23951(7) 0.68599(9) 0.66957(7) 0.0300(3) Uani 1 1 d . . . . .
H12 H 0.2734 0.6440 0.6871 0.036 Uiso 1 1 calc R U . . .
C13 C 0.23071(8) 0.69321(10) 0.59734(8) 0.0368(4) Uani 1 1 d . . . . .
H13A H 0.2114 0.6445 0.5755 0.055 Uiso 1 1 calc R U . . .
H13B H 0.2741 0.7025 0.5909 0.055 Uiso 1 1 calc R U . . .
H13C H 0.2009 0.7373 0.5794 0.055 Uiso 1 1 calc R U . . .
C14 C 0.17418(8) 0.65889(11) 0.68000(8) 0.0395(4) Uani 1 1 d . . . . .
H14A H 0.1391 0.6975 0.6612 0.059 Uiso 1 1 calc R U . . .
H14B H 0.1804 0.6541 0.7263 0.059 Uiso 1 1 calc R U . . .
H14C H 0.1613 0.6077 0.6592 0.059 Uiso 1 1 calc R U . . .
C15 C 0.22378(8) 0.82407(9) 0.70676(7) 0.0302(3) Uani 1 1 d . . . . .
H15 H 0.1774 0.8191 0.6853 0.036 Uiso 1 1 calc R U . . .
C16 C 0.24799(8) 0.89311(9) 0.73891(7) 0.0318(3) Uani 1 1 d . . . . .
H16 H 0.2182 0.9350 0.7390 0.038 Uiso 1 1 calc R U . . .
C17 C 0.31505(8) 0.90172(9) 0.77093(7) 0.0285(3) Uani 1 1 d . . . . .
H17 H 0.3307 0.9493 0.7932 0.034 Uiso 1 1 calc R U . . .
C18 C 0.36020(7) 0.84156(8) 0.77107(6) 0.0231(3) Uani 1 1 d . . . . .
C19 C 0.43378(7) 0.85167(8) 0.80757(7) 0.0240(3) Uani 1 1 d . . . . .
H19 H 0.4577 0.8032 0.8007 0.029 Uiso 1 1 calc R U . . .
C20 C 0.44428(8) 0.86010(9) 0.87993(7) 0.0299(3) Uani 1 1 d . . . . .
H20A H 0.4210 0.9072 0.8878 0.045 Uiso 1 1 calc R U . . .
H20B H 0.4920 0.8650 0.9027 0.045 Uiso 1 1 calc R U . . .
H20C H 0.4265 0.8136 0.8956 0.045 Uiso 1 1 calc R U . . .
C020 C 0.18942(9) 0.44684(11) 0.57961(9) 0.0470(4) Uani 1 1 d . . . . .
H02A H 0.2141 0.4767 0.5559 0.070 Uiso 1 1 calc R U . . .
H02B H 0.2152 0.4451 0.6254 0.070 Uiso 1 1 calc R U . . .
H02C H 0.1465 0.4725 0.5747 0.070 Uiso 1 1 calc R U . . .
C21 C 0.46442(8) 0.92231(9) 0.78323(7) 0.0296(3) Uani 1 1 d . . . . .
H21A H 0.4547 0.9186 0.7364 0.044 Uiso 1 1 calc R U . . .
H21B H 0.5128 0.9225 0.8037 0.044 Uiso 1 1 calc R U . . .
H21C H 0.4454 0.9711 0.7940 0.044 Uiso 1 1 calc R U . . .
C22 C 0.42073(7) 0.72111(8) 0.69546(6) 0.0199(3) Uani 1 1 d . . . . .
C23 C 0.42654(7) 0.78867(8) 0.65521(6) 0.0213(3) Uani 1 1 d . . . . .
C24 C 0.48911(7) 0.81044(8) 0.65140(7) 0.0239(3) Uani 1 1 d . . . . .
H24 H 0.5275 0.7820 0.6752 0.029 Uiso 1 1 calc R U . . .
C25 C 0.49587(8) 0.87305(8) 0.61327(7) 0.0273(3) Uani 1 1 d . . . . .
H25 H 0.5387 0.8868 0.6107 0.033 Uiso 1 1 calc R U . . .
C26 C 0.44062(8) 0.91565(9) 0.57888(7) 0.0288(3) Uani 1 1 d . . . . .
H26 H 0.4453 0.9585 0.5526 0.035 Uiso 1 1 calc R U . . .
C27 C 0.37847(8) 0.89555(9) 0.58301(7) 0.0281(3) Uani 1 1 d . . . . .
H27 H 0.3405 0.9252 0.5599 0.034 Uiso 1 1 calc R U . . .
C28 C 0.37112(7) 0.83251(8) 0.62049(6) 0.0246(3) Uani 1 1 d . . . . .
H28 H 0.3281 0.8189 0.6226 0.029 Uiso 1 1 calc R U . . .
N29 N 0.45805(5) 0.65559(6) 0.70387(5) 0.0198(2) Uani 1 1 d . . . . .
C30 C 0.50127(7) 0.63249(8) 0.66662(6) 0.0207(3) Uani 1 1 d . . . . .
C31 C 0.47098(7) 0.60871(8) 0.60308(7) 0.0232(3) Uani 1 1 d . . . . .
C32 C 0.39602(7) 0.60303(9) 0.57346(7) 0.0269(3) Uani 1 1 d . . . . .
H32 H 0.3752 0.6219 0.6063 0.032 Uiso 1 1 calc R U . . .
C33 C 0.37565(9) 0.51720(10) 0.55851(9) 0.0410(4) Uani 1 1 d . . . . .
H33A H 0.3272 0.5139 0.5396 0.062 Uiso 1 1 calc R U . . .
H33B H 0.3894 0.4864 0.5984 0.062 Uiso 1 1 calc R U . . .
H33C H 0.3973 0.4962 0.5280 0.062 Uiso 1 1 calc R U . . .
C34 C 0.37038(8) 0.65486(10) 0.51407(7) 0.0373(4) Uani 1 1 d . . . . .
H34A H 0.3876 0.6355 0.4799 0.056 Uiso 1 1 calc R U . . .
H34B H 0.3854 0.7091 0.5250 0.056 Uiso 1 1 calc R U . . .
H34C H 0.3216 0.6534 0.4991 0.056 Uiso 1 1 calc R U . . .
C35 C 0.51329(7) 0.58847(8) 0.56725(7) 0.0267(3) Uani 1 1 d . . . . .
H35 H 0.4948 0.5732 0.5235 0.032 Uiso 1 1 calc R U . . .
C36 C 0.58157(7) 0.59036(8) 0.59447(7) 0.0276(3) Uani 1 1 d . . . . .
H36 H 0.6095 0.5763 0.5693 0.033 Uiso 1 1 calc R U . . .
C37 C 0.60964(7) 0.61244(8) 0.65801(7) 0.0253(3) Uani 1 1 d . . . . .
H37 H 0.6567 0.6123 0.6762 0.030 Uiso 1 1 calc R U . . .
C38 C 0.57012(7) 0.63496(8) 0.69592(7) 0.0224(3) Uani 1 1 d . . . . .
C39 C 0.60113(7) 0.66218(9) 0.76515(7) 0.0264(3) Uani 1 1 d . . . . .
H39 H 0.5686 0.6984 0.7759 0.032 Uiso 1 1 calc R U . . .
C40 C 0.66549(8) 0.70825(11) 0.77384(8) 0.0399(4) Uani 1 1 d . . . . .
H40A H 0.6995 0.6732 0.7666 0.060 Uiso 1 1 calc R U . . .
H40B H 0.6812 0.7295 0.8177 0.060 Uiso 1 1 calc R U . . .
H40C H 0.6571 0.7516 0.7428 0.060 Uiso 1 1 calc R U . . .
C41 C 0.61402(8) 0.59355(10) 0.81299(7) 0.0340(4) Uani 1 1 d . . . . .
H41A H 0.5716 0.5686 0.8113 0.051 Uiso 1 1 calc R U . . .
H41B H 0.6356 0.6133 0.8566 0.051 Uiso 1 1 calc R U . . .
H41C H 0.6431 0.5549 0.8016 0.051 Uiso 1 1 calc R U . . .
C42 C 0.43981(7) 0.60658(8) 0.74616(6) 0.0213(3) Uani 1 1 d . . . . .
H42 H 0.4587 0.5563 0.7593 0.026 Uiso 1 1 calc R U . . .
C50 C 0.14138(7) 0.29867(10) 0.40192(7) 0.0301(3) Uani 1 1 d D U . . .
B43 B 0.15431(12) 0.38766(15) 0.37912(12) 0.0330(6) Uani 0.856(3) 1 d D U P E 1
C44 C 0.23253(17) 0.41552(17) 0.40923(14) 0.0322(7) Uani 0.856(3) 1 d D U P E 1
H44A H 0.2437 0.4196 0.4567 0.039 Uiso 0.856(3) 1 calc R U P E 1
H44B H 0.2618 0.3750 0.3995 0.039 Uiso 0.856(3) 1 calc R U P E 1
C45 C 0.2461(3) 0.4952(3) 0.3819(3) 0.0514(13) Uani 0.856(3) 1 d D U P E 1
H45A H 0.2922 0.5113 0.4035 0.077 Uiso 0.856(3) 1 calc R U P E 1
H45B H 0.2156 0.5350 0.3894 0.077 Uiso 0.856(3) 1 calc R U P E 1
H45C H 0.2393 0.4901 0.3356 0.077 Uiso 0.856(3) 1 calc R U P E 1
C46 C 0.13279(10) 0.38164(13) 0.30011(9) 0.0399(5) Uani 0.856(3) 1 d D U P E 1
H46A H 0.0855 0.3654 0.2843 0.048 Uiso 0.856(3) 1 calc R U P E 1
H46B H 0.1358 0.4350 0.2829 0.048 Uiso 0.856(3) 1 calc R U P E 1
C47 C 0.17316(13) 0.32547(18) 0.27146(12) 0.0513(7) Uani 0.856(3) 1 d D U P E 1
H47A H 0.1574 0.3292 0.2243 0.077 Uiso 0.856(3) 1 calc R U P E 1
H47B H 0.1675 0.2714 0.2846 0.077 Uiso 0.856(3) 1 calc R U P E 1
H47C H 0.2204 0.3399 0.2871 0.077 Uiso 0.856(3) 1 calc R U P E 1
C48 C 0.10456(12) 0.45229(15) 0.39790(12) 0.0434(6) Uani 0.856(3) 1 d D U P E 1
H48A H 0.1254 0.4680 0.4433 0.052 Uiso 0.856(3) 1 calc R U P E 1
H48B H 0.1030 0.4997 0.3711 0.052 Uiso 0.856(3) 1 calc R U P E 1
C49 C 0.03256(12) 0.42764(16) 0.39030(14) 0.0593(7) Uani 0.856(3) 1 d D U P E 1
H49A H 0.0072 0.4735 0.3969 0.089 Uiso 0.856(3) 1 calc R U P E 1
H49B H 0.0324 0.3871 0.4222 0.089 Uiso 0.856(3) 1 calc R U P E 1
H49C H 0.0121 0.4066 0.3469 0.089 Uiso 0.856(3) 1 calc R U P E 1
B43' B 0.1680(7) 0.3797(8) 0.3690(7) 0.039(2) Uani 0.144(3) 1 d D U P E 2
C44' C 0.2306(11) 0.4281(11) 0.4174(9) 0.039(3) Uani 0.144(3) 1 d D U P E 2
H44X H 0.2161 0.4511 0.4527 0.047 Uiso 0.144(3) 1 calc R U P E 2
H44Y H 0.2670 0.3905 0.4369 0.047 Uiso 0.144(3) 1 calc R U P E 2
C45' C 0.2582(16) 0.4942(17) 0.3852(18) 0.038(4) Uani 0.144(3) 1 d D U P E 2
H45X H 0.2976 0.5171 0.4164 0.058 Uiso 0.144(3) 1 calc R U P E 2
H45Y H 0.2242 0.5350 0.3699 0.058 Uiso 0.144(3) 1 calc R U P E 2
H45Z H 0.2706 0.4728 0.3486 0.058 Uiso 0.144(3) 1 calc R U P E 2
C46' C 0.1909(6) 0.3576(8) 0.3046(6) 0.042(2) Uani 0.144(3) 1 d D U P E 2
H46X H 0.2049 0.4071 0.2885 0.050 Uiso 0.144(3) 1 calc R U P E 2
H46Y H 0.2309 0.3237 0.3191 0.050 Uiso 0.144(3) 1 calc R U P E 2
C47' C 0.1408(9) 0.3163(11) 0.2467(7) 0.063(4) Uani 0.144(3) 1 d D U P E 2
H47X H 0.1570 0.3193 0.2091 0.094 Uiso 0.144(3) 1 calc R U P E 2
H47Y H 0.0974 0.3423 0.2369 0.094 Uiso 0.144(3) 1 calc R U P E 2
H47Z H 0.1363 0.2610 0.2574 0.094 Uiso 0.144(3) 1 calc R U P E 2
C48' C 0.1037(5) 0.4404(7) 0.3472(6) 0.040(2) Uani 0.144(3) 1 d D U P E 2
H48X H 0.1170 0.4873 0.3272 0.048 Uiso 0.144(3) 1 calc R U P E 2
H48Y H 0.0674 0.4141 0.3137 0.048 Uiso 0.144(3) 1 calc R U P E 2
C49' C 0.0759(8) 0.4681(11) 0.4000(7) 0.053(4) Uani 0.144(3) 1 d D U P E 2
H49X H 0.0353 0.4989 0.3810 0.079 Uiso 0.144(3) 1 calc R U P E 2
H49Y H 0.1090 0.5008 0.4307 0.079 Uiso 0.144(3) 1 calc R U P E 2
H49Z H 0.0653 0.4224 0.4226 0.079 Uiso 0.144(3) 1 calc R U P E 2
N51 N 0.17707(6) 0.24951(7) 0.45323(5) 0.0236(3) Uani 1 1 d . . . . .
C52 C 0.24053(7) 0.26862(8) 0.50016(6) 0.0220(3) Uani 1 1 d . . . . .
C53 C 0.24092(7) 0.32370(8) 0.54837(7) 0.0241(3) Uani 1 1 d . . . . .
C54 C 0.17755(8) 0.36298(9) 0.55291(7) 0.0310(3) Uani 1 1 d . . . . .
H54 H 0.1460 0.3664 0.5082 0.037 Uiso 1 1 calc R U . . .
C55 C 0.14335(9) 0.31484(12) 0.59297(9) 0.0477(5) Uani 1 1 d . . . . .
H55A H 0.1038 0.3430 0.5959 0.072 Uiso 1 1 calc R U . . .
H55B H 0.1742 0.3070 0.6363 0.072 Uiso 1 1 calc R U . . .
H55C H 0.1301 0.2636 0.5724 0.072 Uiso 1 1 calc R U . . .
C56 C 0.30246(7) 0.34137(9) 0.59216(7) 0.0275(3) Uani 1 1 d . . . . .
H56 H 0.3049 0.3781 0.6256 0.033 Uiso 1 1 calc R U . . .
C57 C 0.36022(7) 0.30648(9) 0.58795(7) 0.0283(3) Uani 1 1 d . . . . .
H57 H 0.4017 0.3197 0.6184 0.034 Uiso 1 1 calc R U . . .
C58 C 0.35818(7) 0.25270(8) 0.54005(7) 0.0257(3) Uani 1 1 d . . . . .
H58 H 0.3983 0.2294 0.5377 0.031 Uiso 1 1 calc R U . . .
C59 C 0.29775(7) 0.23209(8) 0.49484(7) 0.0225(3) Uani 1 1 d . . . . .
C60 C 0.29792(7) 0.17230(8) 0.44300(7) 0.0257(3) Uani 1 1 d . . . . .
H60 H 0.2506 0.1616 0.4175 0.031 Uiso 1 1 calc R U . . .
C61 C 0.33364(9) 0.20458(10) 0.39684(8) 0.0376(4) Uani 1 1 d . . . . .
H61A H 0.3324 0.1652 0.3636 0.056 Uiso 1 1 calc R U . . .
H61B H 0.3801 0.2165 0.4209 0.056 Uiso 1 1 calc R U . . .
H61C H 0.3113 0.2527 0.3764 0.056 Uiso 1 1 calc R U . . .
C62 C 0.32929(8) 0.09428(9) 0.47271(8) 0.0320(3) Uani 1 1 d . . . . .
H62A H 0.3233 0.0548 0.4387 0.048 Uiso 1 1 calc R U . . .
H62B H 0.3077 0.0762 0.5041 0.048 Uiso 1 1 calc R U . . .
H62C H 0.3770 0.1020 0.4943 0.048 Uiso 1 1 calc R U . . .
C63 C 0.14689(7) 0.17918(9) 0.45166(7) 0.0251(3) Uani 1 1 d . . . . .
C64 C 0.16990(7) 0.11019(9) 0.49311(7) 0.0258(3) Uani 1 1 d . . . . .
C65 C 0.16613(7) 0.03608(9) 0.46459(8) 0.0323(3) Uani 1 1 d . . . . .
H65 H 0.1492 0.0312 0.4191 0.039 Uiso 1 1 calc R U . . .
C66 C 0.18687(8) -0.03017(10) 0.50209(9) 0.0387(4) Uani 1 1 d . . . . .
H66 H 0.1843 -0.0803 0.4822 0.046 Uiso 1 1 calc R U . . .
C67 C 0.21133(8) -0.02372(10) 0.56820(9) 0.0385(4) Uani 1 1 d . . . . .
H67 H 0.2254 -0.0694 0.5939 0.046 Uiso 1 1 calc R U . . .
C68 C 0.21541(7) 0.04928(10) 0.59705(8) 0.0347(4) Uani 1 1 d . . . . .
H68 H 0.2320 0.0535 0.6426 0.042 Uiso 1 1 calc R U . . .
N69 N 0.09151(6) 0.18137(8) 0.40087(6) 0.0302(3) Uani 1 1 d . . . . .
C69 C 0.19552(7) 0.11628(9) 0.56007(7) 0.0293(3) Uani 1 1 d . . . . .
H69 H 0.1993 0.1664 0.5802 0.035 Uiso 1 1 calc R U . . .
C70 C 0.03888(7) 0.12357(10) 0.38171(7) 0.0358(4) Uani 1 1 d . . . . .
C71 C 0.03324(9) 0.07961(12) 0.32642(8) 0.0461(5) Uani 1 1 d . . . . .
C72 C 0.08196(11) 0.08628(15) 0.28796(9) 0.0626(6) Uani 1 1 d . . . . .
H72 H 0.1205 0.1187 0.3137 0.075 Uiso 1 1 calc R U . . .
C73 C 0.04955(14) 0.12966(18) 0.22426(11) 0.0876(9) Uani 1 1 d . . . . .
H73A H 0.0819 0.1349 0.2004 0.131 Uiso 1 1 calc R U . . .
H73B H 0.0351 0.1820 0.2333 0.131 Uiso 1 1 calc R U . . .
H73C H 0.0109 0.0997 0.1984 0.131 Uiso 1 1 calc R U . . .
C74 C 0.10924(12) 0.00662(17) 0.27571(12) 0.0860(9) Uani 1 1 d . . . . .
H74A H 0.0733 -0.0245 0.2468 0.129 Uiso 1 1 calc R U . . .
H74B H 0.1273 -0.0213 0.3167 0.129 Uiso 1 1 calc R U . . .
H74C H 0.1447 0.0145 0.2558 0.129 Uiso 1 1 calc R U . . .
C75 C -0.02056(10) 0.02836(13) 0.30642(9) 0.0562(5) Uani 1 1 d . . . . .
H75 H -0.0260 -0.0030 0.2691 0.067 Uiso 1 1 calc R U . . .
C76 C -0.06581(10) 0.02248(14) 0.33993(10) 0.0595(6) Uani 1 1 d . . . . .
H76 H -0.1025 -0.0124 0.3253 0.071 Uiso 1 1 calc R U . . .
C77 C -0.05871(9) 0.06654(13) 0.39450(9) 0.0541(5) Uani 1 1 d . . . . .
H77 H -0.0905 0.0612 0.4172 0.065 Uiso 1 1 calc R U . . .
C78 C -0.00579(8) 0.11897(11) 0.41732(8) 0.0399(4) Uani 1 1 d . . . . .
C79 C 0.00105(8) 0.16744(12) 0.47710(8) 0.0433(4) Uani 0.796(5) 1 d D U P F 1
H79 H 0.0407 0.2026 0.4842 0.052 Uiso 0.796(5) 1 calc R U P F 1
C80 C -0.05974(15) 0.2179(2) 0.46720(14) 0.0653(10) Uani 0.796(5) 1 d D U P F 1
H80A H -0.0552 0.2494 0.5059 0.098 Uiso 0.796(5) 1 calc R U P F 1
H80B H -0.0992 0.1843 0.4589 0.098 Uiso 0.796(5) 1 calc R U P F 1
H80C H -0.0644 0.2529 0.4303 0.098 Uiso 0.796(5) 1 calc R U P F 1
C81 C 0.01243(14) 0.11357(18) 0.53583(11) 0.0509(8) Uani 0.796(5) 1 d D U P F 1
H81A H 0.0179 0.1456 0.5745 0.076 Uiso 0.796(5) 1 calc R U P F 1
H81B H 0.0527 0.0821 0.5410 0.076 Uiso 0.796(5) 1 calc R U P F 1
H81C H -0.0260 0.0786 0.5295 0.076 Uiso 0.796(5) 1 calc R U P F 1
C79' C 0.00105(8) 0.16744(12) 0.47710(8) 0.0433(4) Uani 0.204(5) 1 d D U P F 2
H79' H 0.0500 0.1702 0.4997 0.052 Uiso 0.204(5) 1 calc R U P F 2
C80' C -0.0243(7) 0.2604(6) 0.4665(6) 0.061(3) Uani 0.204(5) 1 d D U P F 2
H80X H -0.0181 0.2852 0.5085 0.092 Uiso 0.204(5) 1 calc R U P F 2
H80Y H -0.0715 0.2620 0.4414 0.092 Uiso 0.204(5) 1 calc R U P F 2
H80Z H 0.0019 0.2888 0.4433 0.092 Uiso 0.204(5) 1 calc R U P F 2
C81' C -0.0307(7) 0.1396(8) 0.5294(5) 0.069(4) Uani 0.204(5) 1 d D U P F 2
H81X H -0.0124 0.1706 0.5687 0.104 Uiso 0.204(5) 1 calc R U P F 2
H81Y H -0.0207 0.0838 0.5388 0.104 Uiso 0.204(5) 1 calc R U P F 2
H81Z H -0.0791 0.1470 0.5134 0.104 Uiso 0.204(5) 1 calc R U P F 2
C82 C 0.08812(7) 0.25337(10) 0.37124(7) 0.0334(4) Uani 1 1 d . . . . .
H82 H 0.0532 0.2693 0.3343 0.040 Uiso 1 1 calc R U . . .

loop_
_atom_site_aniso_label
_atom_site_aniso_U_11
_atom_site_aniso_U_22
_atom_site_aniso_U_33
_atom_site_aniso_U_23
_atom_site_aniso_U_13
_atom_site_aniso_U_12
C1A 0.081(2) 0.094(3) 0.0517(17) -0.001(2) 0.0373(16) -0.0128(18)
Cl1A 0.1015(10) 0.1455(13) 0.1313(14) 0.0756(11) 0.0382(9) -0.0065(8)
Cl2A 0.0788(8) 0.0764(7) 0.0558(6) 0.0040(5) 0.0390(6) 0.0003(6)
C1B 0.078(5) 0.113(6) 0.073(5) 0.012(5) 0.038(5) -0.002(5)
Cl1B 0.056(3) 0.156(7) 0.098(4) 0.050(5) 0.035(3) 0.025(4)
Cl2B 0.064(4) 0.179(7) 0.060(4) 0.024(4) 0.009(3) 0.021(4)
C1C 0.073(8) 0.086(11) 0.050(8) -0.010(8) 0.008(6) 0.011(8)
Cl1C 0.097(6) 0.057(5) 0.062(5) -0.003(4) 0.022(4) 0.025(4)
Cl2C 0.075(6) 0.111(8) 0.053(5) -0.021(5) 0.015(4) 0.002(5)
C1D 0.081(6) 0.116(6) 0.077(6) 0.010(5) 0.036(5) -0.018(6)
Cl1D 0.134(8) 0.116(7) 0.096(6) 0.008(5) 0.063(6) -0.046(6)
Cl2D 0.082(6) 0.123(6) 0.108(6) -0.001(5) 0.062(5) -0.025(5)
B1 0.0245(8) 0.0234(8) 0.0203(7) 0.0026(6) 0.0099(6) -0.0002(6)
C2 0.0278(7) 0.0236(7) 0.0247(7) 0.0040(6) 0.0116(6) 0.0009(6)
C3 0.0300(8) 0.0346(9) 0.0279(8) 0.0020(7) 0.0053(6) -0.0012(7)
C4 0.0289(8) 0.0286(8) 0.0239(7) 0.0044(6) 0.0087(6) -0.0038(6)
C5 0.0442(9) 0.0298(8) 0.0295(8) -0.0045(7) 0.0111(7) -0.0095(7)
C6 0.0272(7) 0.0293(8) 0.0225(7) 0.0038(6) 0.0107(6) 0.0016(6)
C7 0.0409(9) 0.0400(9) 0.0311(8) 0.0069(7) 0.0207(7) 0.0082(7)
C8 0.0248(7) 0.0179(7) 0.0188(7) 0.0003(5) 0.0061(5) -0.0007(5)
N9 0.0232(6) 0.0182(6) 0.0184(5) -0.0005(4) 0.0081(5) 0.0010(5)
C10 0.0270(7) 0.0210(7) 0.0184(6) 0.0035(5) 0.0121(6) 0.0049(6)
C11 0.0276(7) 0.0288(8) 0.0200(7) 0.0050(6) 0.0103(6) 0.0031(6)
C12 0.0271(8) 0.0319(8) 0.0283(8) 0.0008(6) 0.0045(6) 0.0007(6)
C13 0.0339(9) 0.0442(10) 0.0318(8) -0.0060(7) 0.0094(7) -0.0030(7)
C14 0.0348(9) 0.0456(10) 0.0359(9) 0.0034(8) 0.0073(7) -0.0066(7)
C15 0.0273(8) 0.0374(9) 0.0276(8) 0.0059(7) 0.0110(6) 0.0067(6)
C16 0.0355(9) 0.0322(9) 0.0323(8) 0.0052(7) 0.0173(7) 0.0129(7)
C17 0.0384(9) 0.0238(8) 0.0283(8) -0.0009(6) 0.0178(7) 0.0050(6)
C18 0.0308(8) 0.0228(7) 0.0203(7) 0.0023(6) 0.0147(6) 0.0031(6)
C19 0.0303(8) 0.0199(7) 0.0244(7) -0.0031(6) 0.0123(6) 0.0014(6)
C20 0.0382(9) 0.0266(8) 0.0267(8) -0.0031(6) 0.0126(7) -0.0004(6)
C020 0.0475(11) 0.0435(10) 0.0504(11) -0.0098(9) 0.0156(9) 0.0111(8)
C21 0.0377(8) 0.0254(8) 0.0289(8) -0.0033(6) 0.0150(7) -0.0035(6)
C22 0.0243(7) 0.0185(7) 0.0178(6) -0.0028(5) 0.0078(5) 0.0002(5)
C23 0.0308(7) 0.0167(7) 0.0186(6) -0.0021(5) 0.0110(6) 0.0004(6)
C24 0.0300(8) 0.0189(7) 0.0247(7) -0.0018(6) 0.0113(6) 0.0011(6)
C25 0.0329(8) 0.0225(7) 0.0307(8) -0.0009(6) 0.0159(6) -0.0025(6)
C26 0.0424(9) 0.0223(7) 0.0252(7) 0.0039(6) 0.0154(7) -0.0008(6)
C27 0.0360(8) 0.0261(8) 0.0227(7) 0.0040(6) 0.0095(6) 0.0051(6)
C28 0.0294(7) 0.0255(7) 0.0212(7) -0.0001(6) 0.0111(6) 0.0007(6)
N29 0.0249(6) 0.0180(6) 0.0191(6) -0.0008(5) 0.0103(5) 0.0002(5)
C30 0.0286(7) 0.0143(6) 0.0237(7) 0.0008(5) 0.0149(6) 0.0009(5)
C31 0.0312(8) 0.0170(7) 0.0242(7) 0.0009(6) 0.0124(6) 0.0001(6)
C32 0.0303(8) 0.0289(8) 0.0234(7) -0.0051(6) 0.0110(6) -0.0003(6)
C33 0.0384(9) 0.0351(9) 0.0470(10) -0.0093(8) 0.0092(8) -0.0085(7)
C34 0.0394(9) 0.0457(10) 0.0272(8) 0.0026(7) 0.0109(7) 0.0064(8)
C35 0.0371(8) 0.0233(7) 0.0230(7) -0.0030(6) 0.0142(6) -0.0010(6)
C36 0.0355(8) 0.0241(8) 0.0305(8) -0.0035(6) 0.0209(7) -0.0002(6)
C37 0.0273(7) 0.0215(7) 0.0304(8) -0.0006(6) 0.0136(6) -0.0003(6)
C38 0.0291(7) 0.0160(7) 0.0251(7) -0.0002(5) 0.0128(6) -0.0010(5)
C39 0.0278(8) 0.0278(8) 0.0262(7) -0.0050(6) 0.0121(6) -0.0002(6)
C40 0.0402(9) 0.0460(10) 0.0369(9) -0.0149(8) 0.0170(8) -0.0135(8)
C41 0.0347(9) 0.0386(9) 0.0264(8) -0.0007(7) 0.0057(7) 0.0013(7)
C42 0.0269(7) 0.0179(7) 0.0206(7) 0.0015(5) 0.0092(6) 0.0003(5)
C50 0.0267(8) 0.0408(9) 0.0224(7) 0.0056(6) 0.0067(6) 0.0059(6)
B43 0.0313(12) 0.0382(12) 0.0302(12) 0.0112(9) 0.0104(9) 0.0057(9)
C44 0.0332(11) 0.0334(13) 0.0335(13) 0.0129(10) 0.0155(9) 0.0055(10)
C45 0.033(2) 0.055(2) 0.068(2) 0.0345(17) 0.0185(19) 0.0024(17)
C46 0.0324(10) 0.0540(12) 0.0342(10) 0.0176(9) 0.0114(8) 0.0046(9)
C47 0.0454(15) 0.0816(19) 0.0295(14) 0.0066(13) 0.0153(11) 0.0038(14)
C48 0.0395(14) 0.0495(14) 0.0462(13) 0.0186(10) 0.0205(11) 0.0131(11)
C49 0.0421(14) 0.0668(17) 0.0774(17) 0.0261(14) 0.0308(12) 0.0226(12)
B43' 0.040(3) 0.040(3) 0.035(3) 0.011(3) 0.009(3) 0.008(3)
C44' 0.034(4) 0.039(5) 0.040(5) 0.010(4) 0.005(4) 0.011(4)
C45' 0.035(8) 0.032(7) 0.044(8) 0.021(6) 0.006(6) 0.023(5)
C46' 0.047(5) 0.047(5) 0.032(4) 0.009(4) 0.015(4) -0.003(4)
C47' 0.067(8) 0.071(8) 0.043(6) 0.002(6) 0.004(6) -0.017(7)
C48' 0.033(4) 0.046(4) 0.039(4) 0.007(3) 0.006(3) 0.002(3)
C49' 0.039(7) 0.067(8) 0.054(6) 0.008(5) 0.016(6) 0.014(6)
N51 0.0215(6) 0.0290(7) 0.0203(6) 0.0013(5) 0.0063(5) 0.0010(5)
C52 0.0222(7) 0.0232(7) 0.0197(7) 0.0039(6) 0.0049(5) -0.0021(5)
C53 0.0286(7) 0.0233(7) 0.0217(7) 0.0043(6) 0.0098(6) 0.0002(6)
C54 0.0330(8) 0.0352(9) 0.0266(8) -0.0003(7) 0.0119(6) 0.0048(7)
C55 0.0479(11) 0.0556(12) 0.0497(11) 0.0026(9) 0.0298(9) 0.0071(9)
C56 0.0360(8) 0.0240(8) 0.0223(7) -0.0003(6) 0.0086(6) -0.0038(6)
C57 0.0272(8) 0.0276(8) 0.0263(7) 0.0020(6) 0.0023(6) -0.0055(6)
C58 0.0229(7) 0.0248(7) 0.0290(8) 0.0046(6) 0.0072(6) -0.0002(6)
C59 0.0247(7) 0.0214(7) 0.0223(7) 0.0043(6) 0.0085(6) -0.0016(6)
C60 0.0237(7) 0.0262(8) 0.0275(7) -0.0019(6) 0.0085(6) -0.0010(6)
C61 0.0444(10) 0.0383(9) 0.0374(9) -0.0033(7) 0.0234(8) -0.0009(7)
C62 0.0301(8) 0.0259(8) 0.0400(9) -0.0027(7) 0.0107(7) 0.0007(6)
C63 0.0206(7) 0.0344(8) 0.0213(7) -0.0018(6) 0.0078(6) -0.0024(6)
C64 0.0185(7) 0.0312(8) 0.0290(8) 0.0017(6) 0.0093(6) -0.0041(6)
C65 0.0287(8) 0.0354(9) 0.0363(9) -0.0023(7) 0.0149(7) -0.0075(7)
C66 0.0360(9) 0.0317(9) 0.0553(11) -0.0011(8) 0.0242(8) -0.0051(7)
C67 0.0276(8) 0.0362(9) 0.0548(11) 0.0147(8) 0.0170(8) 0.0002(7)
C68 0.0251(8) 0.0433(10) 0.0344(9) 0.0095(7) 0.0071(7) -0.0051(7)
N69 0.0232(6) 0.0434(8) 0.0226(6) 0.0005(6) 0.0050(5) -0.0062(6)
C69 0.0231(7) 0.0335(8) 0.0303(8) 0.0024(7) 0.0067(6) -0.0059(6)
C70 0.0231(8) 0.0515(10) 0.0295(8) 0.0022(7) 0.0034(6) -0.0094(7)
C71 0.0366(9) 0.0658(12) 0.0325(9) -0.0070(9) 0.0055(7) -0.0187(9)
C72 0.0551(12) 0.0945(17) 0.0427(11) -0.0305(11) 0.0215(9) -0.0330(12)
C73 0.108(2) 0.121(2) 0.0425(12) -0.0145(14) 0.0358(13) -0.0448(18)
C74 0.0644(15) 0.123(2) 0.0738(16) -0.0584(17) 0.0262(13) -0.0235(15)
C75 0.0474(11) 0.0761(15) 0.0387(10) -0.0098(10) 0.0036(9) -0.0266(10)
C76 0.0387(10) 0.0845(16) 0.0463(11) -0.0020(11) -0.0003(9) -0.0305(10)
C77 0.0293(9) 0.0860(15) 0.0473(11) 0.0073(11) 0.0123(8) -0.0164(9)
C78 0.0237(8) 0.0603(11) 0.0329(9) 0.0057(8) 0.0046(7) -0.0039(7)
C79 0.0258(8) 0.0674(12) 0.0386(9) 0.0043(9) 0.0124(7) 0.0046(8)
C80 0.0414(16) 0.099(3) 0.0562(17) -0.0035(16) 0.0156(13) 0.0242(16)
C81 0.0386(15) 0.0788(19) 0.0362(12) 0.0028(12) 0.0127(11) -0.0065(13)
C79' 0.0258(8) 0.0674(12) 0.0386(9) 0.0043(9) 0.0124(7) 0.0046(8)
C80' 0.054(7) 0.072(6) 0.056(6) -0.003(5) 0.015(5) 0.006(5)
C81' 0.067(8) 0.090(8) 0.060(6) 0.006(5) 0.033(6) 0.008(6)
C82 0.0256(8) 0.0479(10) 0.0241(7) 0.0074(7) 0.0037(6) 0.0017(7)

loop_
_atom_type_symbol
_atom_type_description
_atom_type_scat_dispersion_real
_atom_type_scat_dispersion_imag
_atom_type_scat_source
C C 0.0033 0.0016 'International Tables Vol C Tables 4.2.6.8 and 6.1.1.4'
H H 0.0000 0.0000 'International Tables Vol C Tables 4.2.6.8 and 6.1.1.4'
B B 0.0013 0.0007 'International Tables Vol C Tables 4.2.6.8 and 6.1.1.4'
N N 0.0061 0.0033 'International Tables Vol C Tables 4.2.6.8 and 6.1.1.4'
Cl Cl 0.1484 0.1585 'International Tables Vol C Tables 4.2.6.8 and 6.1.1.4'

loop_
_geom_angle_atom_site_label_1
_geom_angle_atom_site_label_2
_geom_angle_atom_site_label_3
_geom_angle
Cl2A C1A Cl1A 111.1(3)
Cl2A C1A H1AA 109.4
Cl1A C1A H1AA 109.4
Cl2A C1A H1AB 109.4
Cl1A C1A H1AB 109.4
H1AA C1A H1AB 108.0
Cl2B C1B Cl1B 113.7(14)
Cl2B C1B H1BA 108.8
Cl1B C1B H1BA 108.8
Cl2B C1B H1BB 108.8
Cl1B C1B H1BB 108.8
H1BA C1B H1BB 107.7
Cl2C C1C Cl1C 112.6(14)
Cl2C C1C H1CA 109.1
Cl1C C1C H1CA 109.1
Cl2C C1C H1CB 109.1
Cl1C C1C H1CB 109.1
H1CA C1C H1CB 107.8
Cl1D C1D Cl2D 120.6(18)
Cl1D C1D H1DA 107.2
Cl2D C1D H1DA 107.2
Cl1D C1D H1DB 107.2
Cl2D C1D H1DB 107.2
H1DA C1D H1DB 106.8
C6 B1 C2 110.68(11)
C6 B1 C4 109.62(11)
C2 B1 C4 108.93(11)
C6 B1 C8 113.86(11)
C2 B1 C8 104.20(11)
C4 B1 C8 109.35(11)
C3 C2 B1 115.68(12)
C3 C2 H2A 108.4
B1 C2 H2A 108.4
C3 C2 H2B 108.4
B1 C2 H2B 108.4
H2A C2 H2B 107.4
C2 C3 H3A 109.5
C2 C3 H3B 109.5
H3A C3 H3B 109.5
C2 C3 H3C 109.5
H3A C3 H3C 109.5
H3B C3 H3C 109.5
C5 C4 B1 118.66(12)
C5 C4 H4A 107.6
B1 C4 H4A 107.6
C5 C4 H4B 107.6
B1 C4 H4B 107.6
H4A C4 H4B 107.1
C4 C5 H5A 109.5
C4 C5 H5B 109.5
H5A C5 H5B 109.5
C4 C5 H5C 109.5
H5A C5 H5C 109.5
H5B C5 H5C 109.5
C7 C6 B1 113.92(12)
C7 C6 H6A 108.8
B1 C6 H6A 108.8
C7 C6 H6B 108.8
B1 C6 H6B 108.8
H6A C6 H6B 107.7
C6 C7 H7A 109.5
C6 C7 H7B 109.5
H7A C7 H7B 109.5
C6 C7 H7C 109.5
H7A C7 H7C 109.5
H7B C7 H7C 109.5
C42 C8 N9 102.61(11)
C42 C8 B1 125.70(12)
N9 C8 B1 131.64(12)
C22 N9 C8 111.85(11)
C22 N9 C10 121.74(11)
C8 N9 C10 126.34(11)
C18 C10 C11 123.91(13)
C18 C10 N9 117.95(12)
C11 C10 N9 118.07(12)
C15 C11 C10 116.56(13)
C15 C11 C12 121.16(13)
C10 C11 C12 122.27(13)
C11 C12 C13 111.65(13)
C11 C12 C14 112.71(13)
C13 C12 C14 110.04(13)
C11 C12 H12 107.4
C13 C12 H12 107.4
C14 C12 H12 107.4
C12 C13 H13A 109.5
C12 C13 H13B 109.5
H13A C13 H13B 109.5
C12 C13 H13C 109.5
H13A C13 H13C 109.5
H13B C13 H13C 109.5
C12 C14 H14A 109.5
C12 C14 H14B 109.5
H14A C14 H14B 109.5
C12 C14 H14C 109.5
H14A C14 H14C 109.5
H14B C14 H14C 109.5
C16 C15 C11 121.17(14)
C16 C15 H15 119.4
C11 C15 H15 119.4
C17 C16 C15 120.62(14)
C17 C16 H16 119.7
C15 C16 H16 119.7
C16 C17 C18 121.05(14)
C16 C17 H17 119.5
C18 C17 H17 119.5
C10 C18 C17 116.67(13)
C10 C18 C19 123.08(12)
C17 C18 C19 120.25(13)
C18 C19 C20 110.72(12)
C18 C19 C21 112.16(12)
C20 C19 C21 109.82(12)
C18 C19 H19 108.0
C20 C19 H19 108.0
C21 C19 H19 108.0
C19 C20 H20A 109.5
C19 C20 H20B 109.5
H20A C20 H20B 109.5
C19 C20 H20C 109.5
H20A C20 H20C 109.5
H20B C20 H20C 109.5
C54 C020 H02A 109.5
C54 C020 H02B 109.5
H02A C020 H02B 109.5
C54 C020 H02C 109.5
H02A C020 H02C 109.5
H02B C020 H02C 109.5
C19 C21 H21A 109.5
C19 C21 H21B 109.5
H21A C21 H21B 109.5
C19 C21 H21C 109.5
H21A C21 H21C 109.5
H21B C21 H21C 109.5
N29 C22 N9 106.17(11)
N29 C22 C23 125.20(12)
N9 C22 C23 128.59(12)
C24 C23 C28 118.37(13)
C24 C23 C22 119.56(12)
C28 C23 C22 122.07(12)
C25 C24 C23 120.74(13)
C25 C24 H24 119.6
C23 C24 H24 119.6
C26 C25 C24 120.31(14)
C26 C25 H25 119.8
C24 C25 H25 119.8
C25 C26 C27 119.59(13)
C25 C26 H26 120.2
C27 C26 H26 120.2
C26 C27 C28 120.52(14)
C26 C27 H27 119.7
C28 C27 H27 119.7
C27 C28 C23 120.46(13)
C27 C28 H28 119.8
C23 C28 H28 119.8
C22 N29 C42 108.72(11)
C22 N29 C30 126.23(11)
C42 N29 C30 124.14(11)
C31 C30 C38 124.05(12)
C31 C30 N29 117.32(12)
C38 C30 N29 118.63(12)
C35 C31 C30 116.68(13)
C35 C31 C32 120.42(13)
C30 C31 C32 122.89(12)
C31 C32 C34 112.29(12)
C31 C32 C33 109.89(12)
C34 C32 C33 111.56(13)
C31 C32 H32 107.6
C34 C32 H32 107.6
C33 C32 H32 107.6
C32 C33 H33A 109.5
C32 C33 H33B 109.5
H33A C33 H33B 109.5
C32 C33 H33C 109.5
H33A C33 H33C 109.5
H33B C33 H33C 109.5
C32 C34 H34A 109.5
C32 C34 H34B 109.5
H34A C34 H34B 109.5
C32 C34 H34C 109.5
H34A C34 H34C 109.5
H34B C34 H34C 109.5
C36 C35 C31 120.95(13)
C36 C35 H35 119.5
C31 C35 H35 119.5
C35 C36 C37 120.63(13)
C35 C36 H36 119.7
C37 C36 H36 119.7
C36 C37 C38 121.19(14)
C36 C37 H37 119.4
C38 C37 H37 119.4
C37 C38 C30 116.48(13)
C37 C38 C39 121.13(13)
C30 C38 C39 122.38(12)
C38 C39 C40 112.11(12)
C38 C39 C41 112.11(12)
C40 C39 C41 109.82(13)
C38 C39 H39 107.5
C40 C39 H39 107.5
C41 C39 H39 107.5
C39 C40 H40A 109.5
C39 C40 H40B 109.5
H40A C40 H40B 109.5
C39 C40 H40C 109.5
H40A C40 H40C 109.5
H40B C40 H40C 109.5
C39 C41 H41A 109.5
C39 C41 H41B 109.5
H41A C41 H41B 109.5
C39 C41 H41C 109.5
H41A C41 H41C 109.5
H41B C41 H41C 109.5
C8 C42 N29 110.63(12)
C8 C42 H42 124.7
N29 C42 H42 124.7
C82 C50 N51 102.42(13)
C82 C50 B43 124.23(15)
N51 C50 B43 133.35(15)
C82 C50 B43' 125.0(5)
N51 C50 B43' 129.7(5)
C50 B43 C46 103.96(18)
C50 B43 C44 112.50(18)
C46 B43 C44 111.0(2)
C50 B43 C48 111.19(17)
C46 B43 C48 107.85(18)
C44 B43 C48 110.1(2)
C45 C44 B43 112.4(3)
C45 C44 H44A 109.1
B43 C44 H44A 109.1
C45 C44 H44B 109.1
B43 C44 H44B 109.1
H44A C44 H44B 107.9
C44 C45 H45A 109.5
C44 C45 H45B 109.5
H45A C45 H45B 109.5
C44 C45 H45C 109.5
H45A C45 H45C 109.5
H45B C45 H45C 109.5
C47 C46 B43 117.04(17)
C47 C46 H46A 108.0
B43 C46 H46A 108.0
C47 C46 H46B 108.0
B43 C46 H46B 108.0
H46A C46 H46B 107.3
C46 C47 H47A 109.5
C46 C47 H47B 109.5
H47A C47 H47B 109.5
C46 C47 H47C 109.5
H47A C47 H47C 109.5
H47B C47 H47C 109.5
C49 C48 B43 118.2(2)
C49 C48 H48A 107.8
B43 C48 H48A 107.8
C49 C48 H48B 107.8
B43 C48 H48B 107.8
H48A C48 H48B 107.1
C48 C49 H49A 109.5
C48 C49 H49B 109.5
H49A C49 H49B 109.5
C48 C49 H49C 109.5
H49A C49 H49C 109.5
H49B C49 H49C 109.5
C44' B43' C48' 107.5(12)
C44' B43' C46' 105.8(12)
C48' B43' C46' 108.8(10)
C44' B43' C50 115.8(10)
C48' B43' C50 106.0(8)
C46' B43' C50 112.7(9)
C45' C44' B43' 114.8(16)
C45' C44' H44X 108.6
B43' C44' H44X 108.6
C45' C44' H44Y 108.6
B43' C44' H44Y 108.6
H44X C44' H44Y 107.6
C44' C45' H45X 109.5
C44' C45' H45Y 109.5
H45X C45' H45Y 109.5
C44' C45' H45Z 109.5
H45X C45' H45Z 109.5
H45Y C45' H45Z 109.5
C47' C46' B43' 119.4(11)
C47' C46' H46X 107.5
B43' C46' H46X 107.5
C47' C46' H46Y 107.5
B43' C46' H46Y 107.5
H46X C46' H46Y 107.0
C46' C47' H47X 109.5
C46' C47' H47Y 109.5
H47X C47' H47Y 109.5
C46' C47' H47Z 109.5
H47X C47' H47Z 109.5
H47Y C47' H47Z 109.5
C49' C48' B43' 116.6(10)
C49' C48' H48X 108.1
B43' C48' H48X 108.1
C49' C48' H48Y 108.1
B43' C48' H48Y 108.1
H48X C48' H48Y 107.3
C48' C49' H49X 109.5
C48' C49' H49Y 109.5
H49X C49' H49Y 109.5
C48' C49' H49Z 109.5
H49X C49' H49Z 109.5
H49Y C49' H49Z 109.5
C63 N51 C50 111.72(12)
C63 N51 C52 122.82(11)
C50 N51 C52 125.35(12)
C59 C52 C53 123.44(13)
C59 C52 N51 118.50(12)
C53 C52 N51 118.06(12)
C56 C53 C52 116.71(13)
C56 C53 C54 120.96(13)
C52 C53 C54 122.33(13)
C53 C54 C55 112.19(13)
C53 C54 C020 112.81(13)
C55 C54 C020 109.43(14)
C53 C54 H54 107.4
C55 C54 H54 107.4
C020 C54 H54 107.4
C54 C55 H55A 109.5
C54 C55 H55B 109.5
H55A C55 H55B 109.5
C54 C55 H55C 109.5
H55A C55 H55C 109.5
H55B C55 H55C 109.5
C57 C56 C53 121.25(14)
C57 C56 H56 119.4
C53 C56 H56 119.4
C58 C57 C56 120.64(14)
C58 C57 H57 119.7
C56 C57 H57 119.7
C57 C58 C59 120.80(14)
C57 C58 H58 119.6
C59 C58 H58 119.6
C52 C59 C58 117.16(13)
C52 C59 C60 123.91(12)
C58 C59 C60 118.94(12)
C59 C60 C61 111.19(12)
C59 C60 C62 111.25(12)
C61 C60 C62 110.64(12)
C59 C60 H60 107.9
C61 C60 H60 107.9
C62 C60 H60 107.9
C60 C61 H61A 109.5
C60 C61 H61B 109.5
H61A C61 H61B 109.5
C60 C61 H61C 109.5
H61A C61 H61C 109.5
H61B C61 H61C 109.5
C60 C62 H62A 109.5
C60 C62 H62B 109.5
H62A C62 H62B 109.5
C60 C62 H62C 109.5
H62A C62 H62C 109.5
H62B C62 H62C 109.5
N69 C63 N51 106.33(12)
N69 C63 C64 124.77(13)
N51 C63 C64 128.79(12)
C65 C64 C69 118.90(14)
C65 C64 C63 118.89(13)
C69 C64 C63 122.21(13)
C66 C65 C64 120.48(15)
C66 C65 H65 119.8
C64 C65 H65 119.8
C67 C66 C65 120.22(16)
C67 C66 H66 119.9
C65 C66 H66 119.9
C66 C67 C68 119.89(16)
C66 C67 H67 120.1
C68 C67 H67 120.1
C67 C68 C69 120.55(15)
C67 C68 H68 119.7
C69 C68 H68 119.7
C63 N69 C82 108.63(12)
C63 N69 C70 128.15(13)
C82 N69 C70 122.94(13)
C68 C69 C64 119.94(15)
C68 C69 H69 120.0
C64 C69 H69 120.0
C71 C70 C78 123.93(15)
C71 C70 N69 118.09(14)
C78 C70 N69 117.84(15)
C75 C71 C70 117.02(17)
C75 C71 C72 119.93(17)
C70 C71 C72 123.04(15)
C71 C72 C74 112.7(2)
C71 C72 C73 110.24(19)
C74 C72 C73 110.83(19)
C71 C72 H72 107.6
C74 C72 H72 107.6
C73 C72 H72 107.6
C72 C73 H73A 109.5
C72 C73 H73B 109.5
H73A C73 H73B 109.5
C72 C73 H73C 109.5
H73A C73 H73C 109.5
H73B C73 H73C 109.5
C72 C74 H74A 109.5
C72 C74 H74B 109.5
H74A C74 H74B 109.5
C72 C74 H74C 109.5
H74A C74 H74C 109.5
H74B C74 H74C 109.5
C76 C75 C71 120.80(19)
C76 C75 H75 119.6
C71 C75 H75 119.6
C75 C76 C77 120.75(17)
C75 C76 H76 119.6
C77 C76 H76 119.6
C76 C77 C78 121.39(17)
C76 C77 H77 119.3
C78 C77 H77 119.3
C70 C78 C77 116.10(17)
C70 C78 C79' 123.12(15)
C77 C78 C79' 120.78(16)
C70 C78 C79 123.12(15)
C77 C78 C79 120.78(16)
C80 C79 C78 109.52(17)
C80 C79 C81 111.80(19)
C78 C79 C81 110.10(18)
C80 C79 H79 108.4
C78 C79 H79 108.4
C81 C79 H79 108.4
C79 C80 H80A 109.5
C79 C80 H80B 109.5
H80A C80 H80B 109.5
C79 C80 H80C 109.5
H80A C80 H80C 109.5
H80B C80 H80C 109.5
C79 C81 H81A 109.5
C79 C81 H81B 109.5
H81A C81 H81B 109.5
C79 C81 H81C 109.5
H81A C81 H81C 109.5
H81B C81 H81C 109.5
C78 C79' C81' 121.0(5)
C78 C79' C80' 117.1(4)
C81' C79' C80' 101.5(6)
C78 C79' H79' 105.3
C81' C79' H79' 105.3
C80' C79' H79' 105.3
C79' C80' H80X 109.5
C79' C80' H80Y 109.5
H80X C80' H80Y 109.5
C79' C80' H80Z 109.5
H80X C80' H80Z 109.5
H80Y C80' H80Z 109.5
C79' C81' H81X 109.5
C79' C81' H81Y 109.5
H81X C81' H81Y 109.5
C79' C81' H81Z 109.5
H81X C81' H81Z 109.5
H81Y C81' H81Z 109.5
C50 C82 N69 110.89(13)
C50 C82 H82 124.6
N69 C82 H82 124.6

loop_
_geom_bond_atom_site_label_1
_geom_bond_atom_site_label_2
_geom_bond_distance
C1A Cl2A 1.730(3)
C1A Cl1A 1.754(6)
C1A H1AA 0.9900
C1A H1AB 0.9900
C1B Cl2B 1.704(16)
C1B Cl1B 1.717(16)
C1B H1BA 0.9900
C1B H1BB 0.9900
C1C Cl2C 1.717(15)
C1C Cl1C 1.720(15)
C1C H1CA 0.9900
C1C H1CB 0.9900
C1D Cl1D 1.704(16)
C1D Cl2D 1.727(16)
C1D H1DA 0.9900
C1D H1DB 0.9900
B1 C6 1.641(2)
B1 C2 1.648(2)
B1 C4 1.657(2)
B1 C8 1.661(2)
C2 C3 1.530(2)
C2 H2A 0.9900
C2 H2B 0.9900
C3 H3A 0.9800
C3 H3B 0.9800
C3 H3C 0.9800
C4 C5 1.525(2)
C4 H4A 0.9900
C4 H4B 0.9900
C5 H5A 0.9800
C5 H5B 0.9800
C5 H5C 0.9800
C6 C7 1.5359(19)
C6 H6A 0.9900
C6 H6B 0.9900
C7 H7A 0.9800
C7 H7B 0.9800
C7 H7C 0.9800
C8 C42 1.3592(19)
C8 N9 1.4125(17)
N9 C22 1.3532(17)
N9 C10 1.4433(17)
C10 C18 1.395(2)
C10 C11 1.403(2)
C11 C15 1.392(2)
C11 C12 1.521(2)
C12 C13 1.533(2)
C12 C14 1.533(2)
C12 H12 1.0000
C13 H13A 0.9800
C13 H13B 0.9800
C13 H13C 0.9800
C14 H14A 0.9800
C14 H14B 0.9800
C14 H14C 0.9800
C15 C16 1.382(2)
C15 H15 0.9500
C16 C17 1.380(2)
C16 H16 0.9500
C17 C18 1.396(2)
C17 H17 0.9500
C18 C19 1.522(2)
C19 C20 1.5306(19)
C19 C21 1.532(2)
C19 H19 1.0000
C20 H20A 0.9800
C20 H20B 0.9800
C20 H20C 0.9800
C020 C54 1.531(2)
C020 H02A 0.9800
C020 H02B 0.9800
C020 H02C 0.9800
C21 H21A 0.9800
C21 H21B 0.9800
C21 H21C 0.9800
C22 N29 1.3435(17)
C22 C23 1.4727(19)
C23 C24 1.396(2)
C23 C28 1.398(2)
C24 C25 1.384(2)
C24 H24 0.9500
C25 C26 1.382(2)
C25 H25 0.9500
C26 C27 1.383(2)
C26 H26 0.9500
C27 C28 1.384(2)
C27 H27 0.9500
C28 H28 0.9500
N29 C42 1.3807(17)
N29 C30 1.4465(17)
C30 C31 1.3963(19)
C30 C38 1.397(2)
C31 C35 1.3952(19)
C31 C32 1.517(2)
C32 C34 1.522(2)
C32 C33 1.528(2)
C32 H32 1.0000
C33 H33A 0.9800
C33 H33B 0.9800
C33 H33C 0.9800
C34 H34A 0.9800
C34 H34B 0.9800
C34 H34C 0.9800
C35 C36 1.380(2)
C35 H35 0.9500
C36 C37 1.382(2)
C36 H36 0.9500
C37 C38 1.3933(19)
C37 H37 0.9500
C38 C39 1.522(2)
C39 C40 1.527(2)
C39 C41 1.533(2)
C39 H39 1.0000
C40 H40A 0.9800
C40 H40B 0.9800
C40 H40C 0.9800
C41 H41A 0.9800
C41 H41B 0.9800
C41 H41C 0.9800
C42 H42 0.9500
C50 C82 1.358(2)
C50 N51 1.4150(18)
C50 B43 1.641(3)
C50 B43' 1.723(13)
B43 C46 1.645(3)
B43 C44 1.647(4)
B43 C48 1.654(3)
C44 C45 1.541(4)
C44 H44A 0.9900
C44 H44B 0.9900
C45 H45A 0.9800
C45 H45B 0.9800
C45 H45C 0.9800
C46 C47 1.533(3)
C46 H46A 0.9900
C46 H46B 0.9900
C47 H47A 0.9800
C47 H47B 0.9800
C47 H47C 0.9800
C48 C49 1.534(3)
C48 H48A 0.9900
C48 H48B 0.9900
C49 H49A 0.9800
C49 H49B 0.9800
C49 H49C 0.9800
B43' C44' 1.638(14)
B43' C48' 1.654(13)
B43' C46' 1.661(13)
C44' C45' 1.530(15)
C44' H44X 0.9900
C44' H44Y 0.9900
C45' H45X 0.9800
C45' H45Y 0.9800
C45' H45Z 0.9800
C46' C47' 1.545(13)
C46' H46X 0.9900
C46' H46Y 0.9900
C47' H47X 0.9800
C47' H47Y 0.9800
C47' H47Z 0.9800
C48' C49' 1.516(13)
C48' H48X 0.9900
C48' H48Y 0.9900
C49' H49X 0.9800
C49' H49Y 0.9800
C49' H49Z 0.9800
N51 C63 1.3497(19)
N51 C52 1.4518(18)
C52 C59 1.3923(19)
C52 C53 1.405(2)
C53 C56 1.389(2)
C53 C54 1.523(2)
C54 C55 1.528(2)
C54 H54 1.0000
C55 H55A 0.9800
C55 H55B 0.9800
C55 H55C 0.9800
C56 C57 1.382(2)
C56 H56 0.9500
C57 C58 1.378(2)
C57 H57 0.9500
C58 C59 1.397(2)
C58 H58 0.9500
C59 C60 1.520(2)
C60 C61 1.530(2)
C60 C62 1.534(2)
C60 H60 1.0000
C61 H61A 0.9800
C61 H61B 0.9800
C61 H61C 0.9800
C62 H62A 0.9800
C62 H62B 0.9800
C62 H62C 0.9800
C63 N69 1.3426(18)
C63 C64 1.470(2)
C64 C65 1.396(2)
C64 C69 1.397(2)
C65 C66 1.382(2)
C65 H65 0.9500
C66 C67 1.379(3)
C66 H66 0.9500
C67 C68 1.382(2)
C67 H67 0.9500
C68 C69 1.384(2)
C68 H68 0.9500
N69 C82 1.375(2)
N69 C70 1.4452(19)
C69 H69 0.9500
C70 C71 1.392(2)
C70 C78 1.392(2)
C71 C75 1.391(2)
C71 C72 1.514(3)
C72 C74 1.526(4)
C72 C73 1.536(3)
C72 H72 1.0000
C73 H73A 0.9800
C73 H73B 0.9800
C73 H73C 0.9800
C74 H74A 0.9800
C74 H74B 0.9800
C74 H74C 0.9800
C75 C76 1.370(3)
C75 H75 0.9500
C76 C77 1.374(3)
C76 H76 0.9500
C77 C78 1.396(2)
C77 H77 0.9500
C78 C79' 1.511(3)
C78 C79 1.511(3)
C79 C80 1.502(3)
C79 C81 1.532(3)
C79 H79 1.0000
C80 H80A 0.9800
C80 H80B 0.9800
C80 H80C 0.9800
C81 H81A 0.9800
C81 H81B 0.9800
C81 H81C 0.9800
C79' C81' 1.560(9)
C79' C80' 1.661(9)
C79' H79' 1.0000
C80' H80X 0.9800
C80' H80Y 0.9800
C80' H80Z 0.9800
C81' H81X 0.9800
C81' H81Y 0.9800
C81' H81Z 0.9800
C82 H82 0.9500

loop_
_geom_torsion_atom_site_label_1
_geom_torsion_atom_site_label_2
_geom_torsion_atom_site_label_3
_geom_torsion_atom_site_label_4
_geom_torsion
C6 B1 C2 C3 -54.70(16)
C4 B1 C2 C3 -175.29(12)
C8 B1 C2 C3 68.09(15)
C6 B1 C4 C5 174.76(12)
C2 B1 C4 C5 -63.99(16)
C8 B1 C4 C5 49.29(17)
C2 B1 C6 C7 -55.71(16)
C4 B1 C6 C7 64.47(16)
C8 B1 C6 C7 -172.68(12)
C6 B1 C8 C42 164.92(13)
C2 B1 C8 C42 44.23(17)
C4 B1 C8 C42 -72.10(17)
C6 B1 C8 N9 -12.0(2)
C2 B1 C8 N9 -132.66(14)
C4 B1 C8 N9 111.00(15)
C42 C8 N9 C22 -1.12(14)
B1 C8 N9 C22 176.30(13)
C42 C8 N9 C10 -178.14(12)
B1 C8 N9 C10 -0.7(2)
C22 N9 C10 C18 -71.01(16)
C8 N9 C10 C18 105.73(15)
C22 N9 C10 C11 106.06(15)
C8 N9 C10 C11 -77.20(17)
C18 C10 C11 C15 1.7(2)
N9 C10 C11 C15 -175.13(12)
C18 C10 C11 C12 -179.45(13)
N9 C10 C11 C12 3.68(19)
C15 C11 C12 C13 82.27(17)
C10 C11 C12 C13 -96.49(16)
C15 C11 C12 C14 -42.19(19)
C10 C11 C12 C14 139.06(14)
C10 C11 C15 C16 -0.7(2)
C12 C11 C15 C16 -179.57(13)
C11 C15 C16 C17 -0.5(2)
C15 C16 C17 C18 0.8(2)
C11 C10 C18 C17 -1.4(2)
N9 C10 C18 C17 175.45(12)
C11 C10 C18 C19 177.66(12)
N9 C10 C18 C19 -5.46(19)
C16 C17 C18 C10 0.1(2)
C16 C17 C18 C19 -179.01(13)
C10 C18 C19 C20 -115.50(14)
C17 C18 C19 C20 63.56(17)
C10 C18 C19 C21 121.44(14)
C17 C18 C19 C21 -59.49(17)
C8 N9 C22 N29 0.61(15)
C10 N9 C22 N29 177.78(11)
C8 N9 C22 C23 -177.32(13)
C10 N9 C22 C23 -0.1(2)
N29 C22 C23 C24 -35.20(19)
N9 C22 C23 C24 142.37(14)
N29 C22 C23 C28 145.08(14)
N9 C22 C23 C28 -37.4(2)
C28 C23 C24 C25 -1.1(2)
C22 C23 C24 C25 179.15(12)
C23 C24 C25 C26 0.8(2)
C24 C25 C26 C27 0.3(2)
C25 C26 C27 C28 -1.0(2)
C26 C27 C28 C23 0.6(2)
C24 C23 C28 C27 0.4(2)
C22 C23 C28 C27 -179.84(13)
N9 C22 N29 C42 0.17(14)
C23 C22 N29 C42 178.19(12)
N9 C22 N29 C30 169.57(12)
C23 C22 N29 C30 -12.4(2)
C22 N29 C30 C31 -70.57(17)
C42 N29 C30 C31 97.29(15)
C22 N29 C30 C38 109.63(15)
C42 N29 C30 C38 -82.52(16)
C38 C30 C31 C35 -1.7(2)
N29 C30 C31 C35 178.45(12)
C38 C30 C31 C32 177.10(13)
N29 C30 C31 C32 -2.69(19)
C35 C31 C32 C34 -59.67(18)
C30 C31 C32 C34 121.52(15)
C35 C31 C32 C33 65.13(17)
C30 C31 C32 C33 -113.68(15)
C30 C31 C35 C36 1.5(2)
C32 C31 C35 C36 -177.36(13)
C31 C35 C36 C37 0.0(2)
C35 C36 C37 C38 -1.4(2)
C36 C37 C38 C30 1.2(2)
C36 C37 C38 C39 -177.71(13)
C31 C30 C38 C37 0.4(2)
N29 C30 C38 C37 -179.77(12)
C31 C30 C38 C39 179.29(13)
N29 C30 C38 C39 -0.92(19)
C37 C38 C39 C40 35.13(19)
C30 C38 C39 C40 -143.67(14)
C37 C38 C39 C41 -88.94(16)
C30 C38 C39 C41 92.26(16)
N9 C8 C42 N29 1.20(14)
B1 C8 C42 N29 -176.42(12)
C22 N29 C42 C8 -0.92(15)
C30 N29 C42 C8 -170.59(12)
C82 C50 B43 C46 -40.5(2)
N51 C50 B43 C46 139.38(17)
C82 C50 B43 C44 -160.7(2)
N51 C50 B43 C44 19.2(3)
C82 C50 B43 C48 75.3(2)
N51 C50 B43 C48 -104.8(2)
C50 B43 C44 C45 173.8(4)
C46 B43 C44 C45 57.7(4)
C48 B43 C44 C45 -61.6(4)
C50 B43 C46 C47 -62.7(2)
C44 B43 C46 C47 58.5(3)
C48 B43 C46 C47 179.2(2)
C50 B43 C48 C49 -38.8(3)
C46 B43 C48 C49 74.5(3)
C44 B43 C48 C49 -164.2(2)
C82 C50 B43' C44' 176.1(12)
N51 C50 B43' C44' -26.7(15)
C82 C50 B43' C48' 57.0(10)
N51 C50 B43' C48' -145.7(6)
C82 C50 B43' C46' -61.9(10)
N51 C50 B43' C46' 95.4(10)
C48' B43' C44' C45' -68(3)
C46' B43' C44' C45' 48(3)
C50 B43' C44' C45' 174(2)
C44' B43' C46' C47' -175.8(13)
C48' B43' C46' C47' -60.5(16)
C50 B43' C46' C47' 56.8(16)
C44' B43' C48' C49' -65.3(16)
C46' B43' C48' C49' -179.4(12)
C50 B43' C48' C49' 59.1(14)
C82 C50 N51 C63 1.12(16)
B43 C50 N51 C63 -178.81(17)
B43' C50 N51 C63 -159.9(6)
C82 C50 N51 C52 177.48(13)
B43 C50 N51 C52 -2.4(3)
B43' C50 N51 C52 16.4(6)
C63 N51 C52 C59 70.84(17)
C50 N51 C52 C59 -105.14(16)
C63 N51 C52 C53 -109.69(15)
C50 N51 C52 C53 74.33(17)
C59 C52 C53 C56 0.1(2)
N51 C52 C53 C56 -179.36(12)
C59 C52 C53 C54 179.79(13)
N51 C52 C53 C54 0.34(19)
C56 C53 C54 C55 -92.40(17)
C52 C53 C54 C55 87.91(17)
C56 C53 C54 C020 31.75(19)
C52 C53 C54 C020 -147.93(14)
C52 C53 C56 C57 0.3(2)
C54 C53 C56 C57 -179.40(13)
C53 C56 C57 C58 -0.3(2)
C56 C57 C58 C59 -0.2(2)
C53 C52 C59 C58 -0.5(2)
N51 C52 C59 C58 178.93(12)
C53 C52 C59 C60 179.86(13)
N51 C52 C59 C60 -0.7(2)
C57 C58 C59 C52 0.6(2)
C57 C58 C59 C60 -179.80(13)
C52 C59 C60 C61 113.22(15)
C58 C59 C60 C61 -66.40(17)
C52 C59 C60 C62 -122.98(14)
C58 C59 C60 C62 57.41(17)
C50 N51 C63 N69 -0.85(16)
C52 N51 C63 N69 -177.32(12)
C50 N51 C63 C64 175.34(14)
C52 N51 C63 C64 -1.1(2)
N69 C63 C64 C65 42.0(2)
N51 C63 C64 C65 -133.57(15)
N69 C63 C64 C69 -138.14(15)
N51 C63 C64 C69 46.3(2)
C69 C64 C65 C66 0.6(2)
C63 C64 C65 C66 -179.54(13)
C64 C65 C66 C67 0.2(2)
C65 C66 C67 C68 -0.3(2)
C66 C67 C68 C69 -0.4(2)
N51 C63 N69 C82 0.21(16)
C64 C63 N69 C82 -176.17(13)
N51 C63 N69 C70 -173.79(14)
C64 C63 N69 C70 9.8(2)
C67 C68 C69 C64 1.2(2)
C65 C64 C69 C68 -1.3(2)
C63 C64 C69 C68 178.83(13)
C63 N69 C70 C71 -109.50(19)
C82 N69 C70 C71 77.3(2)
C63 N69 C70 C78 74.7(2)
C82 N69 C70 C78 -98.54(18)
C78 C70 C71 C75 0.0(3)
N69 C70 C71 C75 -175.58(17)
C78 C70 C71 C72 179.23(19)
N69 C70 C71 C72 3.7(3)
C75 C71 C72 C74 -52.4(3)
C70 C71 C72 C74 128.4(2)
C75 C71 C72 C73 72.0(3)
C70 C71 C72 C73 -107.2(2)
C70 C71 C75 C76 0.4(3)
C72 C71 C75 C76 -178.9(2)
C71 C75 C76 C77 -0.7(3)
C75 C76 C77 C78 0.5(3)
C71 C70 C78 C77 -0.1(3)
N69 C70 C78 C77 175.44(16)
C71 C70 C78 C79' -179.76(17)
N69 C70 C78 C79' -4.2(2)
C71 C70 C78 C79 -179.76(17)
N69 C70 C78 C79 -4.2(2)
C76 C77 C78 C70 -0.1(3)
C76 C77 C78 C79' 179.55(19)
C76 C77 C78 C79 179.55(19)
C70 C78 C79 C80 120.2(2)
C77 C78 C79 C80 -59.4(3)
C70 C78 C79 C81 -116.5(2)
C77 C78 C79 C81 63.9(2)
C70 C78 C79' C81' -156.0(7)
C77 C78 C79' C81' 24.4(7)
C70 C78 C79' C80' 79.4(6)
C77 C78 C79' C80' -100.3(6)
N51 C50 C82 N69 -0.96(17)
B43 C50 C82 N69 178.98(15)
B43' C50 C82 N69 161.3(5)
C63 N69 C82 C50 0.51(18)
C70 N69 C82 C50 174.89(14)
